data_7153223
loop_
_publ_author_name
'Skibi\'nski, Maciej'
'Urbina-Blanco, C\'esar A'
'Slawin, Alexandra M. Z.'
'Nolan, Steven P.'
'O'Hagan, David'

_publ_section_title
;
 Synthesis and structure of large difluoromethylene containing alicycles
 by ring closing metathesis (RCM).
;
_journal_issue 47
_journal_name_full 'Organic &amp; biomolecular chemistry'
_journal_page_first 8209
_journal_page_last 8213
_journal_paper_doi 10.1039/c3ob42062k
_journal_volume 11
_journal_year 2013
_chemical_formula_moiety 'C14 H24 F4'
_chemical_formula_sum 'C14 H24 F4'
_chemical_formula_weight 268.34
_space_group_IT_number 14
_symmetry_cell_setting monoclinic
_symmetry_Int_Tables_number 14
_symmetry_space_group_name_Hall '-P 2ybc'
_symmetry_space_group_name_H-M 'P 1 21/c 1'
_atom_sites_solution_hydrogens geom
_atom_sites_solution_primary direct
_atom_sites_solution_secondary difmap
_cell_angle_alpha 90.0000
_cell_angle_beta 102.154(14)
_cell_angle_gamma 90.0000
_cell_formula_units_Z 8
_cell_length_a 9.886(4)
_cell_length_b 18.957(7)
_cell_length_c 15.410(6)
_cell_measurement_reflns_used 2240
_cell_measurement_temperature 173
_cell_measurement_theta_max 68.25
_cell_measurement_theta_min 41.04
_cell_volume 2823.2(19)
_computing_cell_refinement 'CrystalClear-SM Expert 2.1 b6'
_computing_data_collection 'CrystalClear-SM Expert 2.1 b6 (Rigaku, 2011)'
_computing_data_reduction 'CrystalClear-SM Expert 2.1 b6'
_computing_molecular_graphics 'CrystalStructure 4.0'
_computing_publication_material 'CrystalStructure 4.0 (Rigaku, 2010)'
_computing_structure_refinement 'SHELXL97 (Sheldrick, 2008)'
_computing_structure_solution 'SIR2004 (Burla, et al., 2005)'
_diffrn_ambient_temperature 173
_diffrn_measured_fraction_theta_full 0.997
_diffrn_measured_fraction_theta_max 0.996
_diffrn_radiation_type 'Cu K\a'
_diffrn_radiation_wavelength 1.54187
_diffrn_reflns_av_R_equivalents 0.0809
_diffrn_reflns_limit_h_max 11
_diffrn_reflns_limit_h_min -11
_diffrn_reflns_limit_k_max 22
_diffrn_reflns_limit_k_min -19
_diffrn_reflns_limit_l_max 18
_diffrn_reflns_limit_l_min -18
_diffrn_reflns_number 29376
_diffrn_reflns_theta_full 67.00
_diffrn_reflns_theta_max 68.10
_diffrn_standards_number 0
_exptl_absorpt_coefficient_mu 0.926
_exptl_absorpt_correction_type none
_exptl_crystal_colour colorless
_exptl_crystal_density_diffrn 1.263
_exptl_crystal_density_method 'not measured'
_exptl_crystal_description platelet
_exptl_crystal_F_000 1152.00
_exptl_crystal_size_max 0.120
_exptl_crystal_size_mid 0.100
_exptl_crystal_size_min 0.010
_refine_diff_density_max 0.230
_refine_diff_density_min -0.230
_refine_ls_extinction_coef 0.0028(3)
_refine_ls_extinction_method SHELXL
_refine_ls_goodness_of_fit_ref 1.036
_refine_ls_hydrogen_treatment constr
_refine_ls_number_parameters 326
_refine_ls_number_reflns 5133
_refine_ls_number_restraints 0
_refine_ls_R_factor_gt 0.0524
_refine_ls_shift/su_max 0.048
_refine_ls_structure_factor_coef Fsqd
_refine_ls_weighting_details 'w = 1/[\s^2^(Fo^2^)+(0.0953P)^2^+0.4100P] where P=(Fo^2^+2Fc^2^)/3'
_refine_ls_weighting_scheme calc
_refine_ls_wR_factor_ref 0.1564
_reflns_number_gt 4571
_reflns_number_total 5133
_reflns_threshold_expression F^2^>2.0\s(F^2^)
_cod_data_source_file c3ob42062k.txt
_cod_data_source_block 11b
_cod_original_cell_volume 2823.0(19)
_cod_database_code 7153223

loop_
_symmetry_equiv_pos_site_id
_symmetry_equiv_pos_as_xyz
1 +X,+Y,+Z
2 -X,1/2+Y,1/2-Z
3 -X,-Y,-Z
4 +X,1/2-Y,1/2+Z

loop_
_atom_site_label
_atom_site_type_symbol
_atom_site_fract_x
_atom_site_fract_y
_atom_site_fract_z
_atom_site_U_iso_or_equiv
_atom_site_adp_type
_atom_site_occupancy
_atom_site_symmetry_multiplicity
_atom_site_calc_flag
_atom_site_refinement_flags
F1 F 0.48707(11) 0.23789(5) 0.39307(7) 0.0525(3) Uani 1.0 4 d .
F2 F 0.69738(10) 0.20542(5) 0.38669(7) 0.0518(3) Uani 1.0 4 d .
F5 F 0.51004(11) -0.16152(5) 0.36776(7) 0.0540(3) Uani 1.0 4 d .
F6 F 0.65671(10) -0.17247(5) 0.28083(7) 0.0511(3) Uani 1.0 4 d .
F21 F 0.00915(12) 0.39808(6) 0.42876(8) 0.0661(4) Uani 1.0 4 d .
F22 F 0.15455(11) 0.42449(5) 0.34492(8) 0.0617(4) Uani 1.0 4 d .
F25 F -0.01042(11) 0.00151(5) 0.37585(7) 0.0546(3) Uani 1.0 4 d .
F26 F 0.19987(10) 0.03919(5) 0.37966(7) 0.0565(3) Uani 1.0 4 d .
C1 C 0.56074(16) 0.18170(8) 0.36989(11) 0.0407(4) Uani 1.0 4 d .
C2 C 0.55197(16) 0.12204(8) 0.43365(10) 0.0408(4) Uani 1.0 4 d .
C3 C 0.63718(16) 0.05646(8) 0.42159(10) 0.0404(4) Uani 1.0 4 d .
C4 C 0.55349(15) -0.00175(8) 0.36740(11) 0.0400(4) Uani 1.0 4 d .
C5 C 0.64358(15) -0.06282(8) 0.34783(11) 0.0404(4) Uani 1.0 4 d .
C6 C 0.56325(16) -0.12517(8) 0.30430(11) 0.0407(4) Uani 1.0 4 d .
C7 C 0.44675(16) -0.11243(8) 0.22594(11) 0.0433(4) Uani 1.0 4 d .
C8 C 0.48804(17) -0.07636(9) 0.14694(11) 0.0464(4) Uani 1.0 4 d .
C9 C 0.36154(18) -0.05057(10) 0.07939(12) 0.0516(5) Uani 1.0 4 d .
C10 C 0.29503(16) 0.01623(9) 0.10776(12) 0.0482(4) Uani 1.0 4 d .
C11 C 0.37584(18) 0.08310(9) 0.09742(11) 0.0464(4) Uani 1.0 4 d .
C12 C 0.32263(18) 0.14924(9) 0.13692(11) 0.0464(4) Uani 1.0 4 d .
C13 C 0.36341(15) 0.15438(8) 0.23837(10) 0.0402(4) Uani 1.0 4 d .
C14 C 0.51708(15) 0.16905(8) 0.27130(10) 0.0396(4) Uani 1.0 4 d .
C21 C 0.06398(18) 0.37213(8) 0.35905(13) 0.0467(4) Uani 1.0 4 d .
C22 C 0.14606(16) 0.30653(8) 0.39038(11) 0.0426(4) Uani 1.0 4 d .
C23 C 0.05465(16) 0.24253(8) 0.39707(11) 0.0415(4) Uani 1.0 4 d .
C24 C 0.13586(17) 0.17984(9) 0.44245(11) 0.0457(4) Uani 1.0 4 d .
C25 C 0.04891(16) 0.11223(8) 0.43800(11) 0.0421(4) Uani 1.0 4 d .
C26 C 0.06278(16) 0.06181(8) 0.36450(11) 0.0420(4) Uani 1.0 4 d .
C27 C 0.02247(16) 0.08502(8) 0.26944(11) 0.0408(4) Uani 1.0 4 d .
C28 C -0.13215(16) 0.09868(8) 0.23658(10) 0.0411(4) Uani 1.0 4 d .
C29 C -0.17026(18) 0.11592(9) 0.13721(11) 0.0479(4) Uani 1.0 4 d .
C30 C -0.12027(18) 0.18743(9) 0.11165(11) 0.0482(4) Uani 1.0 4 d .
C31 C -0.20141(17) 0.25006(9) 0.13632(12) 0.0474(4) Uani 1.0 4 d .
C32 C -0.13600(18) 0.32129(10) 0.12267(13) 0.0535(5) Uani 1.0 4 d .
C33 C -0.00999(18) 0.33951(9) 0.19543(12) 0.0478(4) Uani 1.0 4 d .
C34 C -0.05220(17) 0.36612(8) 0.27919(13) 0.0484(4) Uani 1.0 4 d .
H2A H 0.4538 0.1080 0.4265 0.0490 Uiso 1.0 4 calc R
H2B H 0.5836 0.1397 0.4950 0.0490 Uiso 1.0 4 calc R
H3A H 0.7128 0.0707 0.3921 0.0485 Uiso 1.0 4 calc R
H3B H 0.6801 0.0375 0.4809 0.0485 Uiso 1.0 4 calc R
H4A H 0.5022 0.0182 0.3106 0.0480 Uiso 1.0 4 calc R
H4B H 0.4848 -0.0200 0.4002 0.0480 Uiso 1.0 4 calc R
H5A H 0.7042 -0.0455 0.3088 0.0484 Uiso 1.0 4 calc R
H5B H 0.7038 -0.0784 0.4042 0.0484 Uiso 1.0 4 calc R
H7A H 0.3759 -0.0831 0.2455 0.0520 Uiso 1.0 4 calc R
H7B H 0.4034 -0.1583 0.2060 0.0520 Uiso 1.0 4 calc R
H8A H 0.5409 -0.1099 0.1177 0.0557 Uiso 1.0 4 calc R
H8B H 0.5490 -0.0357 0.1682 0.0557 Uiso 1.0 4 calc R
H9A H 0.2914 -0.0887 0.0690 0.0619 Uiso 1.0 4 calc R
H9B H 0.3894 -0.0412 0.0224 0.0619 Uiso 1.0 4 calc R
H10A H 0.2000 0.0208 0.0716 0.0579 Uiso 1.0 4 calc R
H10B H 0.2881 0.0114 0.1706 0.0579 Uiso 1.0 4 calc R
H11A H 0.3717 0.0913 0.0335 0.0557 Uiso 1.0 4 calc R
H11B H 0.4741 0.0757 0.1265 0.0557 Uiso 1.0 4 calc R
H12A H 0.3584 0.1914 0.1111 0.0556 Uiso 1.0 4 calc R
H12B H 0.2204 0.1502 0.1189 0.0556 Uiso 1.0 4 calc R
H13A H 0.3094 0.1926 0.2588 0.0483 Uiso 1.0 4 calc R
H13B H 0.3395 0.1096 0.2646 0.0483 Uiso 1.0 4 calc R
H14A H 0.5701 0.1285 0.2554 0.0475 Uiso 1.0 4 calc R
H14B H 0.5422 0.2110 0.2398 0.0475 Uiso 1.0 4 calc R
H22A H 0.2059 0.3157 0.4494 0.0511 Uiso 1.0 4 calc R
H22B H 0.2069 0.2955 0.3487 0.0511 Uiso 1.0 4 calc R
H23A H -0.0165 0.2560 0.4306 0.0498 Uiso 1.0 4 calc R
H23B H 0.0063 0.2284 0.3366 0.0498 Uiso 1.0 4 calc R
H24A H 0.1732 0.1918 0.5055 0.0548 Uiso 1.0 4 calc R
H24B H 0.2153 0.1708 0.4142 0.0548 Uiso 1.0 4 calc R
H25A H 0.0758 0.0872 0.4954 0.0506 Uiso 1.0 4 calc R
H25B H -0.0496 0.1257 0.4304 0.0506 Uiso 1.0 4 calc R
H27A H 0.0517 0.0483 0.2315 0.0490 Uiso 1.0 4 calc R
H27B H 0.0736 0.1288 0.2621 0.0490 Uiso 1.0 4 calc R
H28A H -0.1602 0.1385 0.2704 0.0493 Uiso 1.0 4 calc R
H28B H -0.1844 0.0564 0.2483 0.0493 Uiso 1.0 4 calc R
H29A H -0.1312 0.0788 0.1045 0.0575 Uiso 1.0 4 calc R
H29B H -0.2722 0.1141 0.1176 0.0575 Uiso 1.0 4 calc R
H30A H -0.1261 0.1881 0.0467 0.0578 Uiso 1.0 4 calc R
H30B H -0.0217 0.1931 0.1410 0.0578 Uiso 1.0 4 calc R
H31A H -0.2078 0.2457 0.1994 0.0569 Uiso 1.0 4 calc R
H31B H -0.2967 0.2487 0.0999 0.0569 Uiso 1.0 4 calc R
H32A H -0.1078 0.3208 0.0647 0.0642 Uiso 1.0 4 calc R
H32B H -0.2065 0.3587 0.1204 0.0642 Uiso 1.0 4 calc R
H33A H 0.0487 0.2970 0.2099 0.0574 Uiso 1.0 4 calc R
H33B H 0.0455 0.3762 0.1732 0.0574 Uiso 1.0 4 calc R
H34A H -0.0958 0.4131 0.2667 0.0580 Uiso 1.0 4 calc R
H34B H -0.1230 0.3338 0.2936 0.0580 Uiso 1.0 4 calc R

loop_
_atom_site_aniso_label
_atom_site_aniso_U_11
_atom_site_aniso_U_22
_atom_site_aniso_U_33
_atom_site_aniso_U_12
_atom_site_aniso_U_13
_atom_site_aniso_U_23
F1 0.0617(6) 0.0366(5) 0.0589(7) 0.0084(5) 0.0118(5) -0.0070(4)
F2 0.0437(6) 0.0477(6) 0.0610(7) -0.0107(4) 0.0039(5) -0.0034(5)
F5 0.0650(7) 0.0427(6) 0.0576(7) -0.0067(5) 0.0207(5) 0.0053(5)
F6 0.0508(6) 0.0388(5) 0.0644(7) 0.0078(4) 0.0140(5) -0.0039(5)
F21 0.0737(8) 0.0521(7) 0.0756(8) 0.0034(6) 0.0231(7) -0.0203(6)
F22 0.0588(7) 0.0370(6) 0.0856(9) -0.0124(5) 0.0069(6) 0.0014(5)
F25 0.0673(7) 0.0345(5) 0.0611(7) -0.0075(5) 0.0116(6) 0.0058(4)
F26 0.0459(6) 0.0535(6) 0.0679(7) 0.0150(5) 0.0070(5) 0.0113(5)
C1 0.0372(8) 0.0347(8) 0.0495(9) 0.0000(6) 0.0077(7) -0.0035(7)
C2 0.0439(9) 0.0406(8) 0.0371(8) 0.0004(7) 0.0066(7) -0.0024(6)
C3 0.0411(8) 0.0380(8) 0.0390(8) 0.0015(7) 0.0017(7) -0.0005(6)
C4 0.0377(8) 0.0362(8) 0.0445(9) -0.0003(6) 0.0052(7) -0.0006(6)
C5 0.0377(8) 0.0359(8) 0.0456(9) 0.0011(6) 0.0043(7) 0.0019(7)
C6 0.0418(8) 0.0332(8) 0.0495(9) 0.0017(6) 0.0150(7) 0.0004(7)
C7 0.0392(8) 0.0374(8) 0.0528(10) -0.0042(7) 0.0083(7) -0.0066(7)
C8 0.0461(9) 0.0472(9) 0.0458(9) 0.0043(7) 0.0094(7) -0.0033(7)
C9 0.0534(10) 0.0530(10) 0.0442(10) -0.0000(8) 0.0008(8) -0.0091(8)
C10 0.0375(8) 0.0549(10) 0.0480(10) 0.0025(7) -0.0008(7) -0.0046(8)
C11 0.0465(9) 0.0528(10) 0.0387(9) 0.0043(7) 0.0063(7) 0.0034(7)
C12 0.0454(9) 0.0482(10) 0.0434(9) 0.0073(7) 0.0045(7) 0.0068(7)
C13 0.0388(8) 0.0386(8) 0.0431(9) 0.0047(6) 0.0084(7) 0.0027(7)
C14 0.0385(8) 0.0374(8) 0.0430(9) 0.0006(6) 0.0086(7) 0.0032(6)
C21 0.0472(9) 0.0334(8) 0.0608(11) -0.0038(7) 0.0142(8) -0.0062(7)
C22 0.0394(8) 0.0386(8) 0.0469(9) -0.0030(7) 0.0028(7) -0.0028(7)
C23 0.0402(8) 0.0376(8) 0.0463(9) -0.0013(7) 0.0080(7) -0.0001(7)
C24 0.0449(9) 0.0430(9) 0.0449(9) -0.0023(7) -0.0003(7) 0.0032(7)
C25 0.0421(8) 0.0418(9) 0.0408(8) -0.0016(7) 0.0049(7) 0.0045(7)
C26 0.0390(8) 0.0333(8) 0.0531(10) 0.0020(6) 0.0085(7) 0.0067(7)
C27 0.0418(8) 0.0376(8) 0.0444(9) 0.0015(7) 0.0120(7) -0.0001(7)
C28 0.0403(8) 0.0403(8) 0.0422(9) -0.0047(7) 0.0075(7) -0.0001(7)
C29 0.0508(9) 0.0495(10) 0.0417(9) -0.0041(8) 0.0058(8) -0.0056(7)
C30 0.0503(10) 0.0545(10) 0.0403(9) 0.0003(8) 0.0107(7) 0.0050(7)
C31 0.0405(9) 0.0504(10) 0.0486(10) -0.0011(7) 0.0033(7) 0.0073(8)
C32 0.0511(10) 0.0523(10) 0.0525(11) 0.0001(8) 0.0006(8) 0.0155(8)
C33 0.0434(9) 0.0431(9) 0.0561(10) -0.0028(7) 0.0088(8) 0.0117(8)
C34 0.0416(9) 0.0353(8) 0.0664(12) 0.0040(7) 0.0074(8) 0.0043(8)

loop_
_atom_type_symbol
_atom_type_description
_atom_type_scat_dispersion_real
_atom_type_scat_dispersion_imag
_atom_type_scat_source
C C 0.0181 0.0091
;
International Tables for Crystallography
(1992, Vol. C, Tables 4.2.6.8 and 6.1.1.4)
;
H H 0.0000 0.0000
;
International Tables for Crystallography
(1992, Vol. C, Table 6.1.1.4)
;
F F 0.0727 0.0534
;
International Tables for Crystallography
(1992, Vol. C, Tables 4.2.6.8 and 6.1.1.4)
;

loop_
_geom_angle_atom_site_label_1
_geom_angle_atom_site_label_2
_geom_angle_atom_site_label_3
_geom_angle
_geom_angle_publ_flag
F1 C1 F2 104.27(12) yes
F1 C1 C2 107.68(15) yes
F1 C1 C14 109.20(12) yes
F2 C1 C2 107.83(12) yes
F2 C1 C14 107.38(14) yes
C2 C1 C14 119.47(13) yes
C1 C2 C3 114.77(15) yes
C2 C3 C4 113.93(13) yes
C3 C4 C5 112.70(13) yes
C4 C5 C6 114.14(13) yes
F5 C6 F6 103.57(12) yes
F5 C6 C5 108.64(14) yes
F5 C6 C7 107.83(13) yes
F6 C6 C5 107.84(13) yes
F6 C6 C7 109.50(14) yes
C5 C6 C7 118.45(13) yes
C6 C7 C8 115.15(14) yes
C7 C8 C9 111.64(15) yes
C8 C9 C10 114.11(15) yes
C9 C10 C11 113.05(16) yes
C10 C11 C12 114.02(16) yes
C11 C12 C13 114.70(14) yes
C12 C13 C14 112.41(14) yes
C1 C14 C13 114.74(14) yes
F21 C21 F22 103.77(13) yes
F21 C21 C22 108.38(15) yes
F21 C21 C34 107.75(15) yes
F22 C21 C22 108.63(14) yes
F22 C21 C34 109.52(15) yes
C22 C21 C34 117.87(14) yes
C21 C22 C23 112.97(14) yes
C22 C23 C24 112.89(13) yes
C23 C24 C25 113.29(13) yes
C24 C25 C26 115.03(15) yes
F25 C26 F26 103.93(12) yes
F25 C26 C25 107.20(15) yes
F25 C26 C27 109.10(12) yes
F26 C26 C25 107.92(12) yes
F26 C26 C27 107.63(14) yes
C25 C26 C27 119.94(14) yes
C26 C27 C28 114.50(15) yes
C27 C28 C29 112.67(15) yes
C28 C29 C30 115.04(13) yes
C29 C30 C31 114.34(16) yes
C30 C31 C32 113.14(16) yes
C31 C32 C33 113.63(15) yes
C32 C33 C34 111.70(16) yes
C21 C34 C33 114.90(15) yes
C1 C2 H2A 108.570 no
C1 C2 H2B 108.572 no
C3 C2 H2A 108.575 no
C3 C2 H2B 108.570 no
H2A C2 H2B 107.553 no
C2 C3 H3A 108.764 no
C2 C3 H3B 108.771 no
C4 C3 H3A 108.764 no
C4 C3 H3B 108.771 no
H3A C3 H3B 107.664 no
C3 C4 H4A 109.052 no
C3 C4 H4B 109.050 no
C5 C4 H4A 109.057 no
C5 C4 H4B 109.051 no
H4A C4 H4B 107.810 no
C4 C5 H5A 108.720 no
C4 C5 H5B 108.723 no
C6 C5 H5A 108.715 no
C6 C5 H5B 108.720 no
H5A C5 H5B 107.628 no
C6 C7 H7A 108.478 no
C6 C7 H7B 108.486 no
C8 C7 H7A 108.487 no
C8 C7 H7B 108.491 no
H7A C7 H7B 107.500 no
C7 C8 H8A 109.294 no
C7 C8 H8B 109.297 no
C9 C8 H8A 109.290 no
C9 C8 H8B 109.292 no
H8A C8 H8B 107.950 no
C8 C9 H9A 108.723 no
C8 C9 H9B 108.726 no
C10 C9 H9A 108.726 no
C10 C9 H9B 108.734 no
H9A C9 H9B 107.630 no
C9 C10 H10A 108.973 no
C9 C10 H10B 108.974 no
C11 C10 H10A 108.969 no
C11 C10 H10B 108.968 no
H10A C10 H10B 107.769 no
C10 C11 H11A 108.757 no
C10 C11 H11B 108.755 no
C12 C11 H11A 108.734 no
C12 C11 H11B 108.741 no
H11A C11 H11B 107.649 no
C11 C12 H12A 108.588 no
C11 C12 H12B 108.594 no
C13 C12 H12A 108.588 no
C13 C12 H12B 108.584 no
H12A C12 H12B 107.559 no
C12 C13 H13A 109.130 no
C12 C13 H13B 109.116 no
C14 C13 H13A 109.118 no
C14 C13 H13B 109.115 no
H13A C13 H13B 107.850 no
C1 C14 H14A 108.578 no
C1 C14 H14B 108.582 no
C13 C14 H14A 108.579 no
C13 C14 H14B 108.580 no
H14A C14 H14B 107.556 no
C21 C22 H22A 109.000 no
C21 C22 H22B 108.989 no
C23 C22 H22A 108.993 no
C23 C22 H22B 108.988 no
H22A C22 H22B 107.775 no
C22 C23 H23A 109.010 no
C22 C23 H23B 109.013 no
C24 C23 H23A 109.006 no
C24 C23 H23B 109.005 no
H23A C23 H23B 107.786 no
C23 C24 H24A 108.909 no
C23 C24 H24B 108.907 no
C25 C24 H24A 108.921 no
C25 C24 H24B 108.925 no
H24A C24 H24B 107.745 no
C24 C25 H25A 108.509 no
C24 C25 H25B 108.510 no
C26 C25 H25A 108.512 no
C26 C25 H25B 108.510 no
H25A C25 H25B 107.527 no
C26 C27 H27A 108.636 no
C26 C27 H27B 108.634 no
C28 C27 H27A 108.632 no
C28 C27 H27B 108.637 no
H27A C27 H27B 107.589 no
C27 C28 H28A 109.052 no
C27 C28 H28B 109.059 no
C29 C28 H28A 109.054 no
C29 C28 H28B 109.059 no
H28A C28 H28B 107.826 no
C28 C29 H29A 108.514 no
C28 C29 H29B 108.509 no
C30 C29 H29A 108.508 no
C30 C29 H29B 108.518 no
H29A C29 H29B 107.512 no
C29 C30 H30A 108.680 no
C29 C30 H30B 108.679 no
C31 C30 H30A 108.669 no
C31 C30 H30B 108.661 no
H30A C30 H30B 107.609 no
C30 C31 H31A 108.957 no
C30 C31 H31B 108.959 no
C32 C31 H31A 108.942 no
C32 C31 H31B 108.947 no
H31A C31 H31B 107.760 no
C31 C32 H32A 108.832 no
C31 C32 H32B 108.836 no
C33 C32 H32A 108.839 no
C33 C32 H32B 108.837 no
H32A C32 H32B 107.704 no
C32 C33 H33A 109.277 no
C32 C33 H33B 109.284 no
C34 C33 H33A 109.277 no
C34 C33 H33B 109.280 no
H33A C33 H33B 107.949 no
C21 C34 H34A 108.544 no
C21 C34 H34B 108.551 no
C33 C34 H34A 108.537 no
C33 C34 H34B 108.536 no
H34A C34 H34B 107.536 no

loop_
_geom_bond_atom_site_label_1
_geom_bond_atom_site_label_2
_geom_bond_distance
_geom_bond_publ_flag
F1 C1 1.379(2) yes
F2 C1 1.3952(19) yes
F5 C6 1.387(2) yes
F6 C6 1.389(2) yes
F21 C21 1.391(3) yes
F22 C21 1.384(2) yes
F25 C26 1.384(2) yes
F26 C26 1.3935(19) yes
C1 C2 1.513(3) yes
C1 C14 1.509(3) yes
C2 C3 1.535(3) yes
C3 C4 1.519(2) yes
C4 C5 1.529(3) yes
C5 C6 1.501(3) yes
C6 C7 1.502(3) yes
C7 C8 1.525(3) yes
C8 C9 1.529(3) yes
C9 C10 1.532(3) yes
C10 C11 1.524(3) yes
C11 C12 1.534(3) yes
C12 C13 1.533(3) yes
C13 C14 1.522(2) yes
C21 C22 1.508(3) yes
C21 C34 1.500(3) yes
C22 C23 1.529(3) yes
C23 C24 1.520(3) yes
C24 C25 1.537(3) yes
C25 C26 1.510(3) yes
C26 C27 1.501(3) yes
C27 C28 1.528(3) yes
C28 C29 1.533(3) yes
C29 C30 1.523(3) yes
C30 C31 1.525(3) yes
C31 C32 1.531(3) yes
C32 C33 1.530(3) yes
C33 C34 1.524(3) yes
C2 H2A 0.990 no
C2 H2B 0.990 no
C3 H3A 0.990 no
C3 H3B 0.990 no
C4 H4A 0.990 no
C4 H4B 0.990 no
C5 H5A 0.990 no
C5 H5B 0.990 no
C7 H7A 0.990 no
C7 H7B 0.990 no
C8 H8A 0.990 no
C8 H8B 0.990 no
C9 H9A 0.990 no
C9 H9B 0.990 no
C10 H10A 0.990 no
C10 H10B 0.990 no
C11 H11A 0.990 no
C11 H11B 0.990 no
C12 H12A 0.990 no
C12 H12B 0.990 no
C13 H13A 0.990 no
C13 H13B 0.990 no
C14 H14A 0.990 no
C14 H14B 0.990 no
C22 H22A 0.990 no
C22 H22B 0.990 no
C23 H23A 0.990 no
C23 H23B 0.990 no
C24 H24A 0.990 no
C24 H24B 0.990 no
C25 H25A 0.990 no
C25 H25B 0.990 no
C27 H27A 0.990 no
C27 H27B 0.990 no
C28 H28A 0.990 no
C28 H28B 0.990 no
C29 H29A 0.990 no
C29 H29B 0.990 no
C30 H30A 0.990 no
C30 H30B 0.990 no
C31 H31A 0.990 no
C31 H31B 0.990 no
C32 H32A 0.990 no
C32 H32B 0.990 no
C33 H33A 0.990 no
C33 H33B 0.990 no
C34 H34A 0.990 no
C34 H34B 0.990 no

loop_
_geom_contact_atom_site_label_1
_geom_contact_atom_site_label_2
_geom_contact_distance
_geom_contact_publ_flag
_geom_contact_site_symmetry_2
F1 C13 2.908(2) no .
F2 C3 2.958(2) no .
F5 C4 3.059(2) no .
F6 C8 2.985(2) no .
F21 C23 3.038(3) no .
F22 C33 2.995(2) no .
F25 C28 2.8913(19) no .
F26 C24 2.950(3) no .
C1 C4 3.478(3) no .
C2 C13 3.247(3) no .
C3 C14 3.189(3) no .
C4 C7 3.049(3) no .
C4 C14 3.547(3) no .
C5 C8 3.164(3) no .
C7 C10 3.219(3) no .
C8 C11 3.255(3) no .
C10 C13 3.285(3) no .
C11 C14 3.195(3) no .
C22 C33 3.137(3) no .
C23 C26 3.466(3) no .
C23 C27 3.553(3) no .
C23 C33 3.551(3) no .
C23 C34 3.016(3) no .
C24 C27 3.215(3) no .
C25 C28 3.250(3) no .
C27 C30 3.198(3) no .
C28 C31 3.263(3) no .
C30 C33 3.252(3) no .
C31 C34 3.240(3) no .
F1 F6 3.2380(17) no 2_655
F1 C7 3.514(3) no 2_655
F1 C8 3.592(3) no 2_655
F2 C23 3.572(3) no 1_655
F5 C2 3.330(3) no 3_656
F5 C31 3.470(3) no 2_545
F6 F1 3.2380(17) no 2_645
F6 F22 3.4838(19) no 2_645
F6 C13 3.298(3) no 2_645
F6 C14 3.470(2) no 2_645
F6 C33 3.442(3) no 2_645
F22 F6 3.4838(19) no 2_655
F22 C8 3.509(3) no 2_655
F22 C28 3.523(3) no 2_555
F25 C5 3.571(3) no 1_455
F25 C33 3.282(3) no 2_545
C2 F5 3.330(3) no 3_656
C5 F25 3.571(3) no 1_655
C7 F1 3.514(3) no 2_645
C8 F1 3.592(3) no 2_645
C8 F22 3.509(3) no 2_645
C13 F6 3.298(3) no 2_655
C14 F6 3.470(2) no 2_655
C23 F2 3.572(3) no 1_455
C28 F22 3.523(3) no 2_545
C31 F5 3.470(3) no 2_555
C33 F6 3.442(3) no 2_655
C33 F25 3.282(3) no 2_555
F1 H2A 2.5517 no .
F1 H2B 2.4929 no .
F1 H13A 2.5635 no .
F1 H13B 3.2783 no .
F1 H14A 3.1951 no .
F1 H14B 2.5846 no .
F2 H2A 3.1953 no .
F2 H2B 2.5294 no .
F2 H3A 2.5593 no .
F2 H3B 3.5170 no .
F2 H14A 2.5946 no .
F2 H14B 2.4553 no .
F5 H4A 3.5163 no .
F5 H4B 2.7496 no .
F5 H5A 3.1750 no .
F5 H5B 2.4523 no .
F5 H7A 2.5425 no .
F5 H7B 2.4948 no .
F6 H5A 2.4728 no .
F6 H5B 2.5765 no .
F6 H7A 3.1995 no .
F6 H7B 2.5412 no .
F6 H8A 2.7967 no .
F6 H8B 3.1755 no .
F21 H22A 2.4615 no .
F21 H22B 3.1839 no .
F21 H23A 2.7064 no .
F21 H23B 3.5130 no .
F21 H34A 2.5110 no .
F21 H34B 2.5265 no .
F22 H22A 2.5986 no .
F22 H22B 2.4967 no .
F22 H33A 3.2158 no .
F22 H33B 2.7924 no .
F22 H34A 2.5233 no .
F22 H34B 3.1930 no .
F25 H25A 2.4698 no .
F25 H25B 2.5569 no .
F25 H27A 2.5857 no .
F25 H27B 3.1927 no .
F25 H28A 3.2502 no .
F25 H28B 2.5461 no .
F26 H24A 3.5233 no .
F26 H24B 2.5491 no .
F26 H25A 2.5371 no .
F26 H25B 3.1935 no .
F26 H27A 2.4451 no .
F26 H27B 2.6018 no .
C1 H3A 2.5670 no .
C1 H3B 3.3072 no .
C1 H4A 3.2481 no .
C1 H13A 2.7119 no .
C1 H13B 2.7910 no .
C2 H4A 2.7051 no .
C2 H4B 2.7954 no .
C2 H13A 3.4749 no .
C2 H13B 2.9915 no .
C2 H14A 2.7926 no .
C2 H14B 3.4141 no .
C3 H5A 2.7711 no .
C3 H5B 2.6681 no .
C3 H13B 3.5394 no .
C3 H14A 2.8543 no .
C4 H2A 2.5506 no .
C4 H2B 3.3014 no .
C4 H7A 2.7564 no .
C4 H8B 3.1270 no .
C4 H10B 3.5762 no .
C4 H13B 3.1664 no .
C4 H14A 3.0364 no .
C5 H3A 2.6722 no .
C5 H3B 2.7639 no .
C5 H7A 2.8068 no .
C5 H7B 3.3926 no .
C5 H8A 3.5897 no .
C5 H8B 2.7761 no .
C6 H4A 2.7907 no .
C6 H4B 2.6906 no .
C6 H8A 2.8515 no .
C6 H8B 2.6767 no .
C7 H4A 2.7993 no .
C7 H4B 3.1611 no .
C7 H5A 2.8897 no .
C7 H5B 3.3887 no .
C7 H9A 2.6162 no .
C7 H9B 3.3516 no .
C7 H10B 2.8520 no .
C8 H4A 3.0734 no .
C8 H5A 2.9812 no .
C8 H10A 3.3846 no .
C8 H10B 2.6669 no .
C8 H11B 2.9008 no .
C9 H7A 2.6081 no .
C9 H7B 2.7944 no .
C9 H11A 2.7878 no .
C9 H11B 2.6756 no .
C10 H4A 3.3569 no .
C10 H7A 2.8244 no .
C10 H8A 3.3905 no .
C10 H8B 2.6751 no .
C10 H12A 3.3770 no .
C10 H12B 2.6605 no .
C10 H13B 2.9526 no .
C11 H4A 3.4835 no .
C11 H8B 2.9000 no .
C11 H9A 3.3668 no .
C11 H9B 2.6408 no .
C11 H13A 3.4079 no .
C11 H13B 2.7214 no .
C11 H14A 2.8958 no .
C11 H14B 3.4456 no .
C12 H10A 2.8105 no .
C12 H10B 2.6998 no .
C12 H14A 2.7553 no .
C12 H14B 2.6726 no .
C13 H2A 2.9815 no .
C13 H4A 3.0231 no .
C13 H10B 2.9433 no .
C13 H11A 3.3936 no .
C13 H11B 2.6808 no .
C14 H2A 2.8433 no .
C14 H2B 3.4170 no .
C14 H3A 3.0281 no .
C14 H4A 2.9326 no .
C14 H11B 2.8089 no .
C14 H12A 2.6650 no .
C14 H12B 3.3679 no .
C21 H23A 2.6583 no .
C21 H23B 2.7895 no .
C21 H33A 2.6801 no .
C21 H33B 2.8313 no .
C22 H24A 2.7835 no .
C22 H24B 2.6678 no .
C22 H33A 2.7502 no .
C22 H33B 3.5394 no .
C22 H34A 3.3926 no .
C22 H34B 2.8099 no .
C23 H25A 3.2982 no .
C23 H25B 2.5408 no .
C23 H27B 3.0287 no .
C23 H28A 3.2346 no .
C23 H31A 3.5620 no .
C23 H33A 3.0523 no .
C23 H34B 2.7277 no .
C24 H22A 2.6641 no .
C24 H22B 2.7961 no .
C24 H27B 2.8837 no .
C24 H28A 3.5972 no .
C25 H23A 2.7975 no .
C25 H23B 2.6822 no .
C25 H27A 3.4101 no .
C25 H27B 2.7893 no .
C25 H28A 2.9903 no .
C25 H28B 3.4851 no .
C26 H23B 3.2208 no .
C26 H24A 3.3143 no .
C26 H24B 2.5775 no .
C26 H28A 2.7801 no .
C26 H28B 2.7103 no .
C27 H23B 2.9255 no .
C27 H24B 3.0764 no .
C27 H25A 3.4110 no .
C27 H25B 2.8289 no .
C27 H29A 2.6754 no .
C27 H29B 3.3755 no .
C27 H30B 2.8179 no .
C28 H23B 3.0679 no .
C28 H25B 2.9708 no .
C28 H30A 3.3928 no .
C28 H30B 2.6909 no .
C28 H31A 2.9110 no .
C29 H27A 2.6881 no .
C29 H27B 2.7610 no .
C29 H31A 2.6937 no .
C29 H31B 2.8144 no .
C30 H23B 3.5159 no .
C30 H27A 3.4546 no .
C30 H27B 2.9011 no .
C30 H28A 2.7220 no .
C30 H28B 3.4007 no .
C30 H32A 2.6395 no .
C30 H32B 3.3671 no .
C30 H33A 2.8875 no .
C31 H23B 3.3529 no .
C31 H28A 2.9247 no .
C31 H29A 3.3767 no .
C31 H29B 2.6709 no .
C31 H33A 2.6483 no .
C31 H33B 3.3783 no .
C31 H34B 2.8643 no .
C32 H30A 2.7929 no .
C32 H30B 2.6695 no .
C32 H34A 2.7816 no .
C32 H34B 2.6208 no .
C33 H22B 2.9563 no .
C33 H23B 3.0075 no .
C33 H30B 2.8944 no .
C33 H31A 2.6533 no .
C33 H31B 3.3777 no .
C34 H22A 3.3882 no .
C34 H22B 2.8886 no .
C34 H23A 3.0955 no .
C34 H23B 2.7774 no .
C34 H31A 2.8799 no .
C34 H32A 3.3465 no .
C34 H32B 2.6008 no .
H2A H3A 2.8119 no .
H2A H3B 2.5887 no .
H2A H4A 2.5836 no .
H2A H4B 2.4895 no .
H2A H13A 3.1202 no .
H2A H13B 2.5135 no .
H2A H14A 3.1151 no .
H2B H3A 2.5907 no .
H2B H3B 2.1903 no .
H2B H4B 3.4139 no .
H3A H4A 2.4080 no .
H3A H4B 2.8578 no .
H3A H5A 2.5413 no .
H3A H5B 2.8352 no .
H3A H14A 2.5253 no .
H3B H4A 2.8581 no .
H3B H4B 2.3354 no .
H3B H5A 3.1347 no .
H3B H5B 2.5292 no .
H4A H5A 2.3392 no .
H4A H5B 2.8640 no .
H4A H7A 2.3928 no .
H4A H8B 2.5495 no .
H4A H10B 2.6880 no .
H4A H11B 2.9973 no .
H4A H13B 2.3678 no .
H4A H14A 2.4046 no .
H4B H5A 2.8643 no .
H4B H5B 2.4212 no .
H4B H7A 2.6805 no .
H4B H13B 3.3462 no .
H5A H7A 3.2650 no .
H5A H8A 3.2816 no .
H5A H8B 2.3839 no .
H5A H14A 3.5852 no .
H7A H8A 2.8552 no .
H7A H8B 2.4514 no .
H7A H9A 2.6742 no .
H7A H9B 3.5587 no .
H7A H10A 3.4814 no .
H7A H10B 2.2073 no .
H7B H8A 2.3060 no .
H7B H8B 2.8568 no .
H7B H9A 2.5376 no .
H7B H9B 3.5756 no .
H7B H10B 3.4186 no .
H8A H9A 2.4552 no .
H8A H9B 2.2744 no .
H8A H11B 3.5893 no .
H8B H9A 2.8611 no .
H8B H9B 2.4614 no .
H8B H10B 2.7371 no .
H8B H11A 3.4133 no .
H8B H11B 2.2868 no .
H8B H14A 3.3796 no .
H9A H10A 2.2669 no .
H9A H10B 2.4644 no .
H9A H11A 3.5704 no .
H9B H10A 2.4619 no .
H9B H10B 2.8599 no .
H9B H11A 2.5261 no .
H9B H11B 2.7613 no .
H10A H11A 2.3313 no .
H10A H11B 2.8599 no .
H10A H12A 3.5887 no .
H10A H12B 2.5554 no .
H10A H13B 3.4424 no .
H10B H11A 2.8601 no .
H10B H11B 2.4206 no .
H10B H12B 2.7900 no .
H10B H13B 2.3470 no .
H10B H14A 3.5875 no .
H11A H12A 2.2618 no .
H11A H12B 2.4590 no .
H11B H12A 2.4606 no .
H11B H12B 2.8585 no .
H11B H13B 2.8111 no .
H11B H14A 2.2479 no .
H11B H14B 3.0946 no .
H12A H13A 2.4250 no .
H12A H13B 2.8665 no .
H12A H14A 2.9640 no .
H12A H14B 2.4191 no .
H12B H13A 2.2957 no .
H12B H13B 2.4306 no .
H12B H14B 3.5239 no .
H13A H14A 2.8598 no .
H13A H14B 2.4060 no .
H13B H14A 2.3407 no .
H13B H14B 2.8594 no .
H22A H23A 2.4356 no .
H22A H23B 2.8648 no .
H22A H24A 2.5477 no .
H22A H24B 2.8059 no .
H22B H23A 2.8648 no .
H22B H23B 2.3306 no .
H22B H24A 3.1865 no .
H22B H24B 2.5654 no .
H22B H27B 3.5738 no .
H22B H33A 2.3690 no .
H22B H33B 3.2217 no .
H22B H34B 3.2739 no .
H23A H24A 2.3273 no .
H23A H24B 2.8577 no .
H23A H25A 3.4181 no .
H23A H25B 2.4913 no .
H23A H28A 3.4050 no .
H23A H34B 2.6089 no .
H23B H24A 2.8579 no .
H23B H24B 2.4191 no .
H23B H25A 3.5948 no .
H23B H25B 2.5545 no .
H23B H27B 2.3773 no .
H23B H28A 2.4390 no .
H23B H30B 3.0427 no .
H23B H31A 2.6785 no .
H23B H33A 2.4543 no .
H23B H34B 2.3886 no .
H24A H25A 2.1954 no .
H24A H25B 2.5859 no .
H24B H25A 2.5902 no .
H24B H25B 2.8162 no .
H24B H27B 2.5894 no .
H25B H27B 3.0894 no .
H25B H28A 2.4897 no .
H25B H28B 3.1310 no .
H27A H28A 2.8636 no .
H27A H28B 2.4067 no .
H27A H29A 2.4384 no .
H27A H29B 3.5386 no .
H27A H30B 3.0949 no .
H27B H28A 2.3489 no .
H27B H28B 2.8641 no .
H27B H29A 2.9710 no .
H27B H30B 2.2623 no .
H27B H31A 3.5289 no .
H27B H33A 3.2865 no .
H28A H29A 2.8657 no .
H28A H29B 2.4266 no .
H28A H30B 2.8410 no .
H28A H31A 2.3091 no .
H28A H31B 3.4050 no .
H28B H29A 2.4209 no .
H28B H29B 2.2949 no .
H29A H30A 2.2593 no .
H29A H30B 2.4339 no .
H29B H30A 2.4323 no .
H29B H30B 2.8516 no .
H29B H31A 2.8072 no .
H29B H31B 2.5718 no .
H30A H31A 2.8593 no .
H30A H31B 2.3266 no .
H30A H32A 2.5325 no .
H30A H32B 3.5721 no .
H30A H33A 3.4270 no .
H30B H31A 2.4251 no .
H30B H31B 2.8588 no .
H30B H32A 2.7467 no .
H30B H33A 2.2767 no .
H30B H33B 3.5490 no .
H31A H32A 2.8587 no .
H31A H32B 2.4659 no .
H31A H33A 2.6890 no .
H31A H34A 3.4478 no .
H31A H34B 2.2559 no .
H31B H32A 2.4647 no .
H31B H32B 2.2650 no .
H31B H33A 3.5969 no .
H31B H34B 3.5082 no .
H32A H33A 2.4793 no .
H32A H33B 2.2648 no .
H32A H34A 3.5501 no .
H32A H34B 3.5704 no .
H32B H33A 2.8586 no .
H32B H33B 2.4744 no .
H32B H34A 2.5106 no .
H32B H34B 2.6653 no .
H33A H34A 2.8580 no .
H33A H34B 2.4396 no .
H33B H34A 2.3142 no .
H33B H34B 2.8565 no .
F1 H7B 2.8405 no 2_655
F1 H8A 2.8993 no 2_655
F1 H22A 3.4166 no .
F1 H22B 2.9213 no .
F1 H24B 3.0509 no .
F1 H31B 3.4529 no 4_655
F2 H7B 3.0172 no 2_655
F2 H23A 2.9277 no 1_655
F2 H23B 3.3322 no 1_655
F2 H25B 2.8780 no 1_655
F2 H28A 2.8040 no 1_655
F2 H30A 3.3748 no 4_655
F2 H31A 3.3067 no 1_655
F2 H31B 3.3869 no 4_655
F2 H32A 3.0424 no 4_655
F2 H34B 3.4936 no 1_655
F5 H2A 3.2754 no 3_656
F5 H2B 2.5141 no 3_656
F5 H12A 3.0654 no 2_645
F5 H14B 2.9145 no 2_645
F5 H24A 3.3727 no 3_656
F5 H31A 3.4338 no 2_545
F5 H31B 2.8357 no 2_545
F5 H32B 3.0687 no 2_545
F6 H12A 3.0922 no 2_645
F6 H13A 2.6677 no 2_645
F6 H14B 2.9302 no 2_645
F6 H22B 2.7024 no 2_645
F6 H24A 3.3872 no 3_656
F6 H33A 2.9426 no 2_645
F6 H33B 3.0238 no 2_645
F21 H9A 2.9896 no 2_555
F21 H10A 3.1110 no 2_555
F21 H10A 3.0038 no 4_555
F21 H12B 3.3478 no 4_555
F21 H29A 3.3207 no 4_555
F21 H30A 2.9638 no 4_555
F22 H5A 3.0461 no 2_655
F22 H8A 3.0151 no 2_655
F22 H8B 3.0740 no 2_655
F22 H10A 3.5809 no 4_555
F22 H11A 3.2423 no 4_555
F22 H27A 3.1692 no 2_555
F22 H28B 2.9299 no 2_555
F22 H29A 3.0495 no 2_555
F25 H3A 3.0917 no 1_455
F25 H5A 2.9312 no 1_455
F25 H5B 3.3147 no 1_455
F25 H25A 2.7783 no 3_556
F25 H32B 3.4460 no 2_545
F25 H33B 2.4950 no 2_545
F25 H34A 3.1152 no 2_545
F26 H2A 2.7857 no .
F26 H3B 2.6585 no 3_656
F26 H4A 3.4003 no .
F26 H4B 2.9863 no .
F26 H5B 3.3487 no 3_656
F26 H10B 3.5489 no .
F26 H13B 2.8039 no .
F26 H32B 3.4216 no 2_545
F26 H34A 3.2987 no 2_545
C1 H7B 3.2959 no 2_655
C1 H28A 3.5227 no 1_655
C2 H4B 3.2900 no 3_656
C2 H24B 3.4059 no .
C2 H32B 3.3495 no 4_655
C3 H4B 3.2972 no 3_656
C3 H25B 3.3390 no 1_655
C3 H28B 3.4965 no 1_655
C3 H32B 3.5159 no 4_655
C5 H24A 3.5559 no 3_656
C5 H25A 3.3047 no 3_656
C5 H28B 3.3842 no 1_655
C5 H33B 3.3633 no 2_645
C6 H14B 3.3012 no 2_645
C7 H14B 3.3874 no 2_645
C7 H34A 3.5289 no 2_545
C7 H34B 3.3116 no 2_545
C8 H11A 3.3695 no 3_655
C9 H11A 3.5362 no 3_655
C9 H29A 3.2837 no 3_555
C9 H29B 3.2117 no 3_555
C10 H27A 3.4242 no .
C11 H9B 3.3513 no 3_655
C11 H22A 3.1766 no 4_554
C11 H29B 3.4771 no 1_655
C12 H22A 2.9532 no 4_554
C12 H27B 3.4546 no .
C12 H30B 3.5176 no .
C13 H24B 3.3542 no .
C13 H27B 3.0032 no .
C14 H7B 3.3665 no 2_655
C14 H28A 3.2451 no 1_655
C14 H31A 3.4652 no 1_655
C22 H8A 3.5016 no 2_655
C22 H11A 3.3939 no 4_555
C22 H12B 3.5386 no 4_555
C22 H13A 3.5721 no .
C23 H30A 3.4601 no 4_555
C23 H32A 3.5271 no 4_555
C24 H2A 3.4814 no .
C24 H5B 3.1956 no 3_656
C24 H32A 3.3560 no 4_555
C25 H3A 3.3426 no 1_455
C25 H5B 3.1293 no 3_656
C25 H32A 3.0164 no 4_555
C26 H3A 3.5779 no 1_455
C26 H13B 3.5284 no .
C26 H34A 3.5239 no 2_545
C27 H10B 3.5838 no .
C27 H12B 3.5568 no .
C27 H13A 3.5248 no .
C27 H13B 3.1852 no .
C27 H34A 3.4100 no 2_545
C28 H3A 3.1501 no 1_455
C28 H5A 3.4763 no 1_455
C28 H14A 3.0704 no 1_455
C29 H9A 3.1933 no 3_555
C29 H9B 3.2407 no 3_555
C29 H11B 3.5670 no 1_455
C29 H14A 3.4541 no 1_455
C30 H9A 3.4836 no 3_555
C30 H12B 3.4199 no .
C30 H23A 3.3452 no 4_554
C31 H2B 3.4172 no 4_454
C31 H14B 3.3490 no 1_455
C32 H2B 3.1311 no 4_454
C32 H25B 3.4026 no 4_554
C34 H7A 3.2861 no 2_555
C34 H7B 3.5572 no 2_555
C34 H27A 3.4579 no 2_555
H2A F5 3.2754 no 3_656
H2A F26 2.7857 no .
H2A C24 3.4814 no .
H2A H3B 3.4916 no 3_656
H2A H4B 3.0981 no 3_656
H2A H5B 3.3546 no 3_656
H2A H24B 2.6124 no .
H2B F5 2.5141 no 3_656
H2B C31 3.4172 no 4_655
H2B C32 3.1311 no 4_655
H2B H4B 2.9446 no 3_656
H2B H31B 2.7725 no 4_655
H2B H32A 3.1052 no 4_655
H2B H32B 2.5197 no 4_655
H3A F25 3.0917 no 1_655
H3A C25 3.3426 no 1_655
H3A C26 3.5779 no 1_655
H3A C28 3.1501 no 1_655
H3A H25B 2.5238 no 1_655
H3A H28A 2.7817 no 1_655
H3A H28B 2.6393 no 1_655
H3A H32A 3.5309 no 4_655
H3B F26 2.6585 no 3_656
H3B H2A 3.4916 no 3_656
H3B H4B 2.7183 no 3_656
H3B H25A 3.3427 no 3_656
H3B H25B 3.3776 no 1_655
H3B H32A 3.4840 no 4_655
H3B H32B 2.9548 no 4_655
H4A F26 3.4003 no .
H4A H28B 3.5067 no 1_655
H4B F26 2.9863 no .
H4B C2 3.2900 no 3_656
H4B C3 3.2972 no 3_656
H4B H2A 3.0981 no 3_656
H4B H2B 2.9446 no 3_656
H4B H3B 2.7183 no 3_656
H4B H4B 3.1219 no 3_656
H4B H32B 3.5478 no 2_545
H5A F22 3.0461 no 2_645
H5A F25 2.9312 no 1_655
H5A C28 3.4763 no 1_655
H5A H25A 3.4189 no 3_656
H5A H28B 2.4997 no 1_655
H5A H33B 2.8487 no 2_645
H5B F25 3.3147 no 1_655
H5B F26 3.3487 no 3_656
H5B C24 3.1956 no 3_656
H5B C25 3.1293 no 3_656
H5B H2A 3.3546 no 3_656
H5B H24A 2.7055 no 3_656
H5B H24B 3.2546 no 3_656
H5B H25A 2.3968 no 3_656
H5B H33B 3.0909 no 2_645
H7A C34 3.2861 no 2_545
H7A H32B 3.1222 no 2_545
H7A H34A 2.7370 no 2_545
H7A H34B 2.9089 no 2_545
H7B F1 2.8405 no 2_645
H7B F2 3.0172 no 2_645
H7B C1 3.2959 no 2_645
H7B C14 3.3665 no 2_645
H7B C34 3.5572 no 2_545
H7B H14B 2.6341 no 2_645
H7B H31A 3.2195 no 2_545
H7B H34A 3.4349 no 2_545
H7B H34B 2.7771 no 2_545
H8A F1 2.8993 no 2_645
H8A F22 3.0151 no 2_645
H8A C22 3.5016 no 2_645
H8A H11A 2.6732 no 3_655
H8A H22A 3.2261 no 2_645
H8A H22B 3.0246 no 2_645
H8B F22 3.0740 no 2_645
H8B H9B 3.4473 no 3_655
H8B H11A 3.5227 no 3_655
H8B H28B 3.1864 no 1_655
H8B H29B 3.5185 no 1_655
H9A F21 2.9896 no 2_545
H9A C29 3.1933 no 3_555
H9A C30 3.4836 no 3_555
H9A H29A 2.8120 no 3_555
H9A H29B 2.8823 no 3_555
H9A H30A 2.8603 no 3_555
H9A H34A 3.4955 no 2_545
H9A H34B 3.3014 no 2_545
H9B C11 3.3513 no 3_655
H9B C29 3.2407 no 3_555
H9B H8B 3.4473 no 3_655
H9B H9B 2.8878 no 3_655
H9B H11A 2.8419 no 3_655
H9B H11B 2.9692 no 3_655
H9B H29A 2.9569 no 3_555
H9B H29B 2.6173 no 3_555
H10A F21 3.1110 no 2_545
H10A F21 3.0038 no 4_554
H10A F22 3.5809 no 4_554
H10A H27A 3.1640 no .
H10A H29A 3.5889 no .
H10A H29A 3.2581 no 3_555
H10A H34A 3.5383 no 2_545
H10B F26 3.5489 no .
H10B C27 3.5838 no .
H10B H27A 2.7846 no .
H10B H27B 3.5627 no .
H10B H34A 2.9658 no 2_545
H11A F22 3.2423 no 4_554
H11A C8 3.3695 no 3_655
H11A C9 3.5362 no 3_655
H11A C22 3.3939 no 4_554
H11A H8A 2.6732 no 3_655
H11A H8B 3.5227 no 3_655
H11A H9B 2.8419 no 3_655
H11A H22A 2.5648 no 4_554
H11A H29B 3.5124 no 1_655
H11B C29 3.5670 no 1_655
H11B H9B 2.9692 no 3_655
H11B H28B 3.5194 no 1_655
H11B H29B 2.6420 no 1_655
H12A F5 3.0654 no 2_655
H12A F6 3.0922 no 2_655
H12A H22A 2.6310 no 4_554
H12A H24A 3.1067 no 4_554
H12B F21 3.3478 no 4_554
H12B C22 3.5386 no 4_554
H12B C27 3.5568 no .
H12B C30 3.4199 no .
H12B H22A 2.6652 no 4_554
H12B H24A 3.4492 no 4_554
H12B H27A 3.2779 no .
H12B H27B 2.9144 no .
H12B H30A 3.4468 no .
H12B H30B 2.6175 no .
H13A F6 2.6677 no 2_655
H13A C22 3.5721 no .
H13A C27 3.5248 no .
H13A H22B 2.7102 no .
H13A H23B 3.5198 no .
H13A H24B 2.7754 no .
H13A H27B 2.6360 no .
H13A H30B 3.3922 no .
H13A H33A 3.2113 no .
H13B F26 2.8039 no .
H13B C26 3.5284 no .
H13B C27 3.1852 no .
H13B H24B 3.0596 no .
H13B H27A 3.0157 no .
H13B H27B 2.6463 no .
H14A C28 3.0704 no 1_655
H14A C29 3.4541 no 1_655
H14A H28A 2.6340 no 1_655
H14A H28B 2.8070 no 1_655
H14A H29B 2.8994 no 1_655
H14A H31A 3.3620 no 1_655
H14B F5 2.9145 no 2_655
H14B F6 2.9302 no 2_655
H14B C6 3.3012 no 2_655
H14B C7 3.3874 no 2_655
H14B C31 3.3490 no 1_655
H14B H7B 2.6341 no 2_655
H14B H28A 3.1907 no 1_655
H14B H29B 3.4260 no 1_655
H14B H31A 2.7529 no 1_655
H14B H31B 3.0234 no 1_655
H22A F1 3.4166 no .
H22A C11 3.1766 no 4_555
H22A C12 2.9532 no 4_555
H22A H8A 3.2261 no 2_655
H22A H11A 2.5648 no 4_555
H22A H12A 2.6310 no 4_555
H22A H12B 2.6652 no 4_555
H22B F1 2.9213 no .
H22B F6 2.7024 no 2_655
H22B H8A 3.0246 no 2_655
H22B H13A 2.7102 no .
H23A F2 2.9277 no 1_455
H23A C30 3.3452 no 4_555
H23A H30A 2.5126 no 4_555
H23A H30B 3.3937 no 4_555
H23A H32A 2.8263 no 4_555
H23B F2 3.3322 no 1_455
H23B H13A 3.5198 no .
H24A F5 3.3727 no 3_656
H24A F6 3.3872 no 3_656
H24A C5 3.5559 no 3_656
H24A H5B 2.7055 no 3_656
H24A H12A 3.1067 no 4_555
H24A H12B 3.4492 no 4_555
H24A H32A 3.1103 no 4_555
H24A H33B 3.3636 no 4_555
H24B F1 3.0509 no .
H24B C2 3.4059 no .
H24B C13 3.3542 no .
H24B H2A 2.6124 no .
H24B H5B 3.2546 no 3_656
H24B H13A 2.7754 no .
H24B H13B 3.0596 no .
H25A F25 2.7783 no 3_556
H25A C5 3.3047 no 3_656
H25A H3B 3.3427 no 3_656
H25A H5A 3.4189 no 3_656
H25A H5B 2.3968 no 3_656
H25A H32A 2.8796 no 4_555
H25A H33B 2.9025 no 4_555
H25B F2 2.8780 no 1_455
H25B C3 3.3390 no 1_455
H25B C32 3.4026 no 4_555
H25B H3A 2.5238 no 1_455
H25B H3B 3.3776 no 1_455
H25B H32A 2.4782 no 4_555
H27A F22 3.1692 no 2_545
H27A C10 3.4242 no .
H27A C34 3.4579 no 2_545
H27A H10A 3.1640 no .
H27A H10B 2.7846 no .
H27A H12B 3.2779 no .
H27A H13B 3.0157 no .
H27A H34A 2.5996 no 2_545
H27B C12 3.4546 no .
H27B C13 3.0032 no .
H27B H10B 3.5627 no .
H27B H12B 2.9144 no .
H27B H13A 2.6360 no .
H27B H13B 2.6463 no .
H28A F2 2.8040 no 1_455
H28A C1 3.5227 no 1_455
H28A C14 3.2451 no 1_455
H28A H3A 2.7817 no 1_455
H28A H14A 2.6340 no 1_455
H28A H14B 3.1907 no 1_455
H28B F22 2.9299 no 2_545
H28B C3 3.4965 no 1_455
H28B C5 3.3842 no 1_455
H28B H3A 2.6393 no 1_455
H28B H4A 3.5067 no 1_455
H28B H5A 2.4997 no 1_455
H28B H8B 3.1864 no 1_455
H28B H11B 3.5194 no 1_455
H28B H14A 2.8070 no 1_455
H29A F21 3.3207 no 4_554
H29A F22 3.0495 no 2_545
H29A C9 3.2837 no 3_555
H29A H9A 2.8120 no 3_555
H29A H9B 2.9569 no 3_555
H29A H10A 3.5889 no .
H29A H10A 3.2581 no 3_555
H29B C9 3.2117 no 3_555
H29B C11 3.4771 no 1_455
H29B H8B 3.5185 no 1_455
H29B H9A 2.8823 no 3_555
H29B H9B 2.6173 no 3_555
H29B H11A 3.5124 no 1_455
H29B H11B 2.6420 no 1_455
H29B H14A 2.8994 no 1_455
H29B H14B 3.4260 no 1_455
H30A F2 3.3748 no 4_454
H30A F21 2.9638 no 4_554
H30A C23 3.4601 no 4_554
H30A H9A 2.8603 no 3_555
H30A H12B 3.4468 no .
H30A H23A 2.5126 no 4_554
H30B C12 3.5176 no .
H30B H12B 2.6175 no .
H30B H13A 3.3922 no .
H30B H23A 3.3937 no 4_554
H31A F2 3.3067 no 1_455
H31A F5 3.4338 no 2_555
H31A C14 3.4652 no 1_455
H31A H7B 3.2195 no 2_555
H31A H14A 3.3620 no 1_455
H31A H14B 2.7529 no 1_455
H31B F1 3.4529 no 4_454
H31B F2 3.3869 no 4_454
H31B F5 2.8357 no 2_555
H31B H2B 2.7725 no 4_454
H31B H14B 3.0234 no 1_455
H32A F2 3.0424 no 4_454
H32A C23 3.5271 no 4_554
H32A C24 3.3560 no 4_554
H32A C25 3.0164 no 4_554
H32A H2B 3.1052 no 4_454
H32A H3A 3.5309 no 4_454
H32A H3B 3.4840 no 4_454
H32A H23A 2.8263 no 4_554
H32A H24A 3.1103 no 4_554
H32A H25A 2.8796 no 4_554
H32A H25B 2.4782 no 4_554
H32B F5 3.0687 no 2_555
H32B F25 3.4460 no 2_555
H32B F26 3.4216 no 2_555
H32B C2 3.3495 no 4_454
H32B C3 3.5159 no 4_454
H32B H2B 2.5197 no 4_454
H32B H3B 2.9548 no 4_454
H32B H4B 3.5478 no 2_555
H32B H7A 3.1222 no 2_555
H33A F6 2.9426 no 2_655
H33A H13A 3.2113 no .
H33B F6 3.0238 no 2_655
H33B F25 2.4950 no 2_555
H33B C5 3.3633 no 2_655
H33B H5A 2.8487 no 2_655
H33B H5B 3.0909 no 2_655
H33B H24A 3.3636 no 4_554
H33B H25A 2.9025 no 4_554
H34A F25 3.1152 no 2_555
H34A F26 3.2987 no 2_555
H34A C7 3.5289 no 2_555
H34A C26 3.5239 no 2_555
H34A C27 3.4100 no 2_555
H34A H7A 2.7370 no 2_555
H34A H7B 3.4349 no 2_555
H34A H9A 3.4955 no 2_555
H34A H10A 3.5383 no 2_555
H34A H10B 2.9658 no 2_555
H34A H27A 2.5996 no 2_555
H34B F2 3.4936 no 1_455
H34B C7 3.3116 no 2_555
H34B H7A 2.9089 no 2_555
H34B H7B 2.7771 no 2_555
H34B H9A 3.3014 no 2_555

loop_
_geom_torsion_atom_site_label_1
_geom_torsion_atom_site_label_2
_geom_torsion_atom_site_label_3
_geom_torsion_atom_site_label_4
_geom_torsion
_geom_torsion_publ_flag
F1 C1 C2 C3 -175.94(10) no
F1 C1 C14 C13 -58.00(16) no
F2 C1 C2 C3 -63.97(15) no
F2 C1 C14 C13 -170.48(10) no
C2 C1 C14 C13 66.48(18) no
C14 C1 C2 C3 58.85(18) no
C1 C2 C3 C4 -97.97(15) no
C2 C3 C4 C5 173.65(12) no
C3 C4 C5 C6 172.81(12) no
C4 C5 C6 F5 -75.49(16) no
C4 C5 C6 F6 172.88(13) no
C4 C5 C6 C7 47.9(2) no
F5 C6 C7 C8 -176.73(11) no
F6 C6 C7 C8 -64.69(16) no
C5 C6 C7 C8 59.5(2) no
C6 C7 C8 C9 -167.18(12) no
C7 C8 C9 C10 75.61(18) no
C8 C9 C10 C11 76.62(19) no
C9 C10 C11 C12 -172.19(12) no
C10 C11 C12 C13 76.57(17) no
C11 C12 C13 C14 70.59(17) no
C12 C13 C14 C1 174.32(12) no
F21 C21 C22 C23 74.98(16) no
F21 C21 C34 C33 178.95(11) no
F22 C21 C22 C23 -172.89(13) no
F22 C21 C34 C33 66.70(16) no
C22 C21 C34 C33 -58.1(2) no
C34 C21 C22 C23 -47.6(3) no
C21 C22 C23 C24 -170.74(13) no
C22 C23 C24 C25 -171.96(13) no
C23 C24 C25 C26 97.26(16) no
C24 C25 C26 F25 174.04(11) no
C24 C25 C26 F26 62.65(16) no
C24 C25 C26 C27 -60.97(18) no
F25 C26 C27 C28 57.09(16) no
F26 C26 C27 C28 169.25(10) no
C25 C26 C27 C28 -66.99(18) no
C26 C27 C28 C29 -174.96(11) no
C27 C28 C29 C30 -70.21(17) no
C28 C29 C30 C31 -74.12(17) no
C29 C30 C31 C32 171.38(12) no
C30 C31 C32 C33 -77.04(19) no
C31 C32 C33 C34 -78.38(18) no
C32 C33 C34 C21 168.97(13) no
